data_7222692
loop_
_publ_author_name
'Dittmar, G.'
'Schaefer, H.'

_publ_section_title
;
 Die Kristallstruktur von Na3 As S4 (H2 O)8
;
_journal_name_full
;
Zeitschrift fuer Naturforschung, Teil B. Anorganische Chemie, Organische 
Chemie (33,1978-41,1986)
;
_journal_page_first 678
_journal_page_last 681
_journal_volume 33
_journal_year 1978
_chemical_formula_sum 'As H16 Na3 O8 S4'
_chemical_name_systematic 'Na3 (As S4) (H2 O)8'
_space_group_IT_number 14
_symmetry_space_group_name_Hall '-P 2ybc'
_symmetry_space_group_name_H-M 'P 1 21/c 1'
_cell_angle_alpha 90
_cell_angle_beta 102.77
_cell_angle_gamma 90
_cell_formula_units_Z 4
_cell_length_a 8.651
_cell_length_b 12.995
_cell_length_c 13.596
_cell_volume 1490.653
_citation_journal_id_ASTM ZNBAD2
_cod_data_source_file Dittmar_ZNBAD2_1978_182.cif
_cod_data_source_block H16As1Na3O8S4
_cod_original_formula_sum 'H16 As1 Na3 O8 S4'
_cod_database_code 7222692

loop_
_symmetry_equiv_pos_as_xyz
x,y,z
-x,y+1/2,-z+1/2
-x,-y,-z
x,-y-1/2,z-1/2

loop_
_atom_site_label
_atom_site_type_symbol
_atom_site_fract_x
_atom_site_fract_y
_atom_site_fract_z
_atom_site_occupancy
_atom_site_U_iso_or_equiv
Na3 Na+1 0.3376 0.551 0.4084 1 0.0
O4 O-2 0.4093 0.4602 0.1448 1 0.0
O2 O-2 0.1497 0.8491 0.9656 1 0.0
Na1 Na+1 0 0 0 1 0.0
S1 S-2 0.7875 0.5125 0.2861 1 0.0
O7 O-2 0.7873 0.234 0.3499 1 0.0
Na4 Na+1 0.8295 0.0598 0.4162 1 0.0
As1 As+5 0.7137 0.671 0.2519 1 0.0
S2 S-2 0.6081 0.6894 0.095 1 0.0
S4 S-2 0.9195 0.7708 0.2857 1 0.0
Na2 Na+1 0.5 0.5 0 1 0.0
S3 S-2 0.5487 0.7124 0.3415 1 0.0
O1 O-2 0.1959 0.1038 0.9594 1 0.0
O5 O-2 0.5315 0.4267 0.4111 1 0.0
O8 O-2 -0.0924 0.8892 0.499 1 0.0
O3 O-2 0.7399 0.4022 0.0676 1 0.0
O6 O-2 0.144 0.5186 0.2506 1 0.0
